data_9014798
loop_
_publ_author_name
'Tait, K. T.'
'Barkley, M. C.'
'Thompson, R. M.'
'Origlieri, M. J.'
'Evans, S. H.'
'Prewitt, C. T.'
'Yang, H.'

_publ_section_title
;
 Bobdownsite, a new mineral species from Big Fish River, Yukon, Canada,
 and its structural relationship with whitlockite-type compounds
 Sample number R070654
;
_journal_name_full 'The Canadian Mineralogist'
_journal_page_first 1065
_journal_page_last 1078
_journal_paper_doi 10.3749/canmin.49.4.1065
_journal_volume 49
_journal_year 2011
_chemical_compound_source 'Tip Top mine, South Dakota, USA'
_chemical_formula_sum 'Al0.04 Ca9 F0.84 H0.16 Mg0.96 O27.16 P6.97'
_chemical_name_mineral Bobdownsite
_space_group_IT_number 161
_symmetry_space_group_name_Hall 'R 3 -2"c'
_symmetry_space_group_name_H-M 'R 3 c :H'
_cell_angle_alpha 90
_cell_angle_beta 90
_cell_angle_gamma 120
_cell_formula_units_Z 6
_cell_length_a 10.3394
_cell_length_b 10.3394
_cell_length_c 37.0836
_cell_volume 3433.232
_database_code_amcsd 0018922
_exptl_crystal_density_diffrn 3.052
_cod_original_sg_symbol_H-M 'R 3 c'
_cod_original_formula_sum 'Ca9 (Mg.96 Al.04) P6.97 O27.16 (F.84 H.16)'
_cod_database_code 9014798

loop_
_space_group_symop_operation_xyz
x,y,z
2/3+x,1/3+y,1/3+z
1/3+x,2/3+y,2/3+z
x,x-y,1/2+z
2/3+x,1/3+x-y,5/6+z
1/3+x,2/3+x-y,1/6+z
-y,-x,1/2+z
2/3-y,1/3-x,5/6+z
1/3-y,2/3-x,1/6+z
-x+y,y,1/2+z
2/3-x+y,1/3+y,5/6+z
1/3-x+y,2/3+y,1/6+z
-y,x-y,z
2/3-y,1/3+x-y,1/3+z
1/3-y,2/3+x-y,2/3+z
-x+y,-x,z
2/3-x+y,1/3-x,1/3+z
1/3-x+y,2/3-x,2/3+z

loop_
_atom_site_aniso_label
_atom_site_aniso_U_11
_atom_site_aniso_U_22
_atom_site_aniso_U_33
_atom_site_aniso_U_12
_atom_site_aniso_U_13
_atom_site_aniso_U_23
Ca1 0.03703 0.01956 0.01715 0.02116 -0.01176 -0.00842
Ca2 0.01097 0.01029 0.01016 0.00593 -0.00061 -0.00140
Ca3 0.01209 0.00913 0.01070 0.00510 -0.00259 -0.00070
Mg 0.01252 0.01252 0.01243 0.00626 0.00000 0.00000
Al 0.01252 0.01252 0.01243 0.00626 0.00000 0.00000
P1A 0.00840 0.00840 0.01621 0.00420 0.00000 0.00000
P1B 0.01074 0.01074 0.00667 0.00537 0.00000 0.00000
P2 0.00915 0.00936 0.00915 0.00521 0.00044 0.00073
P3 0.00874 0.00979 0.00828 0.00439 0.00021 0.00074
O1 0.02380 0.02091 0.01092 0.01135 -0.00044 -0.00017
O2 0.01753 0.01909 0.01519 0.01403 0.00250 0.00070
O3 0.01122 0.00976 0.01197 0.00331 0.00188 0.00224
O4 0.00818 0.00880 0.01811 0.00310 0.00257 0.00179
O5 0.02488 0.01931 0.00850 0.01316 -0.00182 -0.00105
O6 0.01460 0.01805 0.01320 0.01109 -0.00099 -0.00180
O7 0.01513 0.01249 0.01589 0.00367 0.00007 0.00322
O8 0.00827 0.01062 0.01572 0.00412 0.00081 0.00022
F9 0.04343 0.04343 0.04937 0.02171 0.00000 0.00000
O-H9 0.04343 0.04343 0.04937 0.02171 0.00000 0.00000
O10 0.01766 0.01132 0.02970 0.00825 0.00700 0.00498

loop_
_atom_site_label
_atom_site_fract_x
_atom_site_fract_y
_atom_site_fract_z
_atom_site_occupancy
_atom_site_U_iso_or_equiv
_atom_site_type_symbol
_atom_site_attached_hydrogens
Ca1 0.29139 0.15560 0.67238 1.00000 0.02147 Ca 0
Ca2 0.28027 0.14660 0.56521 1.00000 0.01020 Ca 0
Ca3 0.38790 0.18026 0.76766 1.00000 0.01073 Ca 0
Mg 0.00000 0.00000 -0.00029 0.96000 0.01249 Mg 0
Al 0.00000 0.00000 -0.00029 0.04000 0.01249 Al 0
P1A 0.00000 0.00000 0.75328 0.81000 0.01100 P 0
P1B 0.00000 0.00000 0.73141 0.16000 0.00938 P 0
P2 0.31797 0.14350 0.86408 1.00000 0.00896 P 0
P3 0.35050 0.15790 0.96726 1.00000 0.00905 P 0
O1 0.27505 0.09304 0.82489 1.00000 0.01846 O 0
O2 0.24781 0.23355 0.87747 1.00000 0.01510 O 0
O3 0.27316 0.00185 0.88617 1.00000 0.01185 O 0
O4 0.48916 0.24185 0.86830 1.00000 0.01220 O 0
O5 0.40357 0.19701 0.00671 1.00000 0.01662 O 0
O6 0.39911 0.04845 0.95381 1.00000 0.01399 O 0
O7 0.41528 0.30367 0.94631 1.00000 0.01594 O 0
O8 0.17901 0.07881 0.96363 1.00000 0.01181 O 0
F9 0.00000 0.00000 0.79715 0.84000 0.04541 F 0
O-H9 0.00000 0.00000 0.79715 0.16000 0.04541 O 1
O10 -0.02014 0.12977 0.74149 1.00000 0.01912 O 0

loop_
_cod_changelog_entry_id
_cod_changelog_entry_author
_cod_changelog_entry_date
_cod_changelog_entry_text
1
;cod-tools version 3.8.0
Id: cif_guess_AMCSD_atom_types 9574 2023-05-10 09:00:05Z saulius
;
2023-05-10T18:55:31+03:00
;Derived atom types and hydrogen counts
from atom names that follow the AMCSD naming convention
(Wat == water, O-H == hydroxyl).
;

loop_
_cod_related_entry_id
_cod_related_entry_database
_cod_related_entry_code
1 AMCSD 0018922
